data_1553102
loop_
_publ_author_name
'Gomes, Filipe'
'Narbonne, Vanessa'
'Blanchard, Florent'
'Maestri, Giovanni'
'Malacria, Max'

_publ_section_title
;
 Formal base-free homolytic aromatic substitutions via photoredox
 catalysis
;
_journal_issue 5
_journal_name_full 'Organic Chemistry Frontiers'
_journal_page_first 464
_journal_paper_doi 10.1039/C5QO00031A
_journal_volume 2
_journal_year 2015
_chemical_formula_moiety Ru(bpy)3(SbF6)
_chemical_formula_sum 'C30 H24 F12 N6 Ru Sb2'
_chemical_formula_weight 1041.12
_space_group_crystal_system trigonal
_space_group_IT_number 165
_space_group_name_Hall '-P 3 2"c'
_space_group_name_H-M_alt 'P -3 c 1'
_atom_sites_solution_hydrogens geom
_atom_sites_solution_primary direct
_atom_sites_solution_secondary difmap
_audit_creation_method SHELXL-2013
_audit_update_record
;
2014-07-22 deposited with the CCDC.
2015-03-26 downloaded from the CCDC.
;
_cell_angle_alpha 90
_cell_angle_beta 90
_cell_angle_gamma 120
_cell_formula_units_Z 2
_cell_length_a 10.7860(4)
_cell_length_b 10.7860(4)
_cell_length_c 17.2860(7)
_cell_measurement_temperature 293(2)
_cell_volume 1741.59(12)
_computing_cell_refinement 'DENZO (Otwinowski & Minor, 1997); COLLECT (Nonius B.V., 1999)'
_computing_data_collection 'DENZO (Otwinowski & Minor, 1997); COLLECT (Nonius B.V., 1999)'
_computing_data_reduction 'SCALEPACK (Otwinowski & Minor, 1997)'
_computing_structure_refinement 'SHELXL-2013 (Sheldrick, 2013)'
_computing_structure_solution 'SHELXS97 (Sheldrick, 2008)'
_diffrn_ambient_temperature 293(2)
_diffrn_detector_area_resol_mean 9
_diffrn_measured_fraction_theta_full 0.986
_diffrn_measured_fraction_theta_max 0.985
_diffrn_measurement_device_type 'Nonius kappa-CCD diffractometer'
_diffrn_measurement_method 'phi and omega scans'
_diffrn_radiation_monochromator graphite
_diffrn_radiation_type MoK\a
_diffrn_radiation_wavelength 0.71073
_diffrn_reflns_av_R_equivalents 0.0321
_diffrn_reflns_av_unetI/netI 0.0282
_diffrn_reflns_Laue_measured_fraction_full 0.986
_diffrn_reflns_Laue_measured_fraction_max 0.985
_diffrn_reflns_limit_h_max 14
_diffrn_reflns_limit_h_min -14
_diffrn_reflns_limit_k_max 14
_diffrn_reflns_limit_k_min -11
_diffrn_reflns_limit_l_max 16
_diffrn_reflns_limit_l_min -22
_diffrn_reflns_number 3964
_diffrn_reflns_point_group_measured_fraction_full 0.986
_diffrn_reflns_point_group_measured_fraction_max 0.985
_diffrn_reflns_theta_full 27.000
_diffrn_reflns_theta_max 27.498
_diffrn_reflns_theta_min 2.180
_diffrn_source 'fine-focus sealed tube'
_diffrn_source_type 'Nonius Kappa CCD'
_diffrn_standards_number 0
_exptl_absorpt_coefficient_mu 2.064
_exptl_absorpt_correction_T_max 0.808
_exptl_absorpt_correction_T_min 0.723
_exptl_absorpt_correction_type multi-scan
_exptl_absorpt_process_details 'Scalepack (Otwinowski & Minor, 1997)'
_exptl_crystal_colour red
_exptl_crystal_density_diffrn 1.985
_exptl_crystal_density_method 'not measured'
_exptl_crystal_description square
_exptl_crystal_F_000 1000
_exptl_crystal_size_max 0.168
_exptl_crystal_size_mid 0.124
_exptl_crystal_size_min 0.108
_refine_diff_density_max 0.764
_refine_diff_density_min -2.110
_refine_diff_density_rms 0.482
_refine_ls_extinction_method none
_refine_ls_goodness_of_fit_ref 1.218
_refine_ls_hydrogen_treatment constr
_refine_ls_matrix_type full
_refine_ls_number_parameters 78
_refine_ls_number_reflns 1315
_refine_ls_number_restraints 0
_refine_ls_restrained_S_all 1.218
_refine_ls_R_factor_all 0.0862
_refine_ls_R_factor_gt 0.0515
_refine_ls_shift/su_max 0.001
_refine_ls_shift/su_mean 0.000
_refine_ls_structure_factor_coef Fsqd
_refine_ls_weighting_details 'w=1/[\s^2^(Fo^2^)+(0.0891P)^2^+2.0758P] where P=(Fo^2^+2Fc^2^)/3'
_refine_ls_weighting_scheme calc
_refine_ls_wR_factor_gt 0.1511
_refine_ls_wR_factor_ref 0.1877
_reflns_Friedel_coverage 0.000
_reflns_number_gt 880
_reflns_number_total 1315
_reflns_threshold_expression 'I > 2\s(I)'
_cod_data_source_file c5qo00031a2.cif
_cod_data_source_block shelx
_cod_original_cell_volume 1741.59(17)
_cod_database_code 1553102
_shelx_space_group_comment
;
The symmetry employed for this shelxl refinement is uniquely defined
by the following loop, which should always be used as a source of
symmetry information in preference to the above space-group names.
They are only intended as comments.
;
_shelxl_version_number 2013-4

loop_
_space_group_symop_operation_xyz
'x, y, z'
'-y, x-y, z'
'-x+y, -x, z'
'x-y, -y, -z+1/2'
'-x, -x+y, -z+1/2'
'y, x, -z+1/2'
'-x, -y, -z'
'y, -x+y, -z'
'x-y, x, -z'
'-x+y, y, z-1/2'
'x, x-y, z-1/2'
'-y, -x, z-1/2'

loop_
_atom_site_label
_atom_site_type_symbol
_atom_site_fract_x
_atom_site_fract_y
_atom_site_fract_z
_atom_site_U_iso_or_equiv
_atom_site_adp_type
_atom_site_occupancy
_atom_site_site_symmetry_order
_atom_site_calc_flag
_atom_site_refinement_flags_posn
_atom_site_refinement_flags_adp
_atom_site_refinement_flags_occupancy
C1 C -0.0563(7) -0.2217(6) 0.6252(3) 0.0660(15) Uani 1 1 d . . .
H1 H 0.0364 -0.1587 0.6086 0.079 Uiso 1 1 calc R U .
C2 C -0.1374(8) -0.3444(7) 0.5842(4) 0.0761(18) Uani 1 1 d . . .
H2 H -0.1000 -0.3653 0.5409 0.091 Uiso 1 1 calc R U .
C3 C -0.2734(9) -0.4355(7) 0.6077(4) 0.0820(19) Uani 1 1 d . . .
H3 H -0.3318 -0.5167 0.5786 0.098 Uiso 1 1 calc R U .
C4 C -0.3253(6) -0.4082(7) 0.6745(4) 0.0731(17) Uani 1 1 d . . .
H4 H -0.4169 -0.4726 0.6922 0.088 Uiso 1 1 calc R U .
C5 C -0.2390(5) -0.2835(5) 0.7148(3) 0.0515(11) Uani 1 1 d . . .
N1 N -0.1056(4) -0.1883(5) 0.6891(3) 0.0482(10) Uani 1 1 d . . .
F1 F -0.2008(6) 0.4816(6) 0.8150(3) 0.1247(18) Uani 1 1 d . . .
F2 F -0.1839(9) 0.3570(9) 0.9384(3) 0.171(3) Uani 1 1 d . . .
Sb1 Sb -0.3333 0.3333 0.87603(4) 0.0787(5) Uani 1 3 d S T P
Ru1 Ru 0.0000 0.0000 0.7500 0.0412(3) Uani 1 6 d S T P

loop_
_atom_site_aniso_label
_atom_site_aniso_U_11
_atom_site_aniso_U_22
_atom_site_aniso_U_33
_atom_site_aniso_U_23
_atom_site_aniso_U_13
_atom_site_aniso_U_12
C1 0.067(4) 0.065(4) 0.067(4) -0.015(3) 0.001(3) 0.033(3)
C2 0.086(4) 0.069(4) 0.076(4) -0.020(3) 0.001(3) 0.041(4)
C3 0.091(5) 0.059(4) 0.088(5) -0.027(3) -0.017(4) 0.031(4)
C4 0.063(4) 0.058(3) 0.086(4) -0.006(3) -0.008(3) 0.021(3)
C5 0.046(3) 0.044(3) 0.061(3) 0.001(2) -0.005(2) 0.020(2)
N1 0.055(2) 0.047(2) 0.046(2) -0.0058(18) -0.0043(18) 0.0284(19)
F1 0.112(4) 0.104(4) 0.131(4) 0.039(3) -0.007(3) 0.034(3)
F2 0.177(7) 0.221(8) 0.124(5) 0.033(6) -0.055(5) 0.106(6)
Sb1 0.1204(11) 0.050 0.0422(5) 0.000 0.000 0.025
Ru1 0.0381(6) 0.050 0.0395(5) 0.000 0.000 0.025

loop_
_atom_type_symbol
_atom_type_description
_atom_type_scat_dispersion_real
_atom_type_scat_dispersion_imag
_atom_type_scat_source
C C 0.0033 0.0016 'International Tables Vol C Tables 4.2.6.8 and 6.1.1.4'
H H 0.0000 0.0000 'International Tables Vol C Tables 4.2.6.8 and 6.1.1.4'
N N 0.0061 0.0033 'International Tables Vol C Tables 4.2.6.8 and 6.1.1.4'
F F 0.0171 0.0103 'International Tables Vol C Tables 4.2.6.8 and 6.1.1.4'
Sb Sb -0.5866 1.5461 'International Tables Vol C Tables 4.2.6.8 and 6.1.1.4'
Ru Ru -1.2594 0.8363 'International Tables Vol C Tables 4.2.6.8 and 6.1.1.4'

loop_
_geom_angle_atom_site_label_1
_geom_angle_atom_site_label_2
_geom_angle_atom_site_label_3
_geom_angle
_geom_angle_site_symmetry_1
_geom_angle_site_symmetry_3
N1 C1 C2 122.4(6) . .
N1 C1 H1 118.8 . .
C2 C1 H1 118.8 . .
C3 C2 C1 119.0(6) . .
C3 C2 H2 120.5 . .
C1 C2 H2 120.5 . .
C2 C3 C4 120.2(6) . .
C2 C3 H3 119.9 . .
C4 C3 H3 119.9 . .
C3 C4 C5 118.8(6) . .
C3 C4 H4 120.6 . .
C5 C4 H4 120.6 . .
N1 C5 C4 121.0(5) . .
N1 C5 C5 114.7(3) . 6_556
C4 C5 C5 124.2(4) . 6_556
C1 N1 C5 118.4(5) . .
C1 N1 Ru1 125.8(4) . .
C5 N1 Ru1 115.8(3) . .
F2 Sb1 F2 89.4(4) 2_565 .
F2 Sb1 F2 89.4(4) 2_565 3_455
F2 Sb1 F2 89.4(4) . 3_455
F2 Sb1 F1 91.6(3) 2_565 .
F2 Sb1 F1 88.2(3) . .
F2 Sb1 F1 177.4(3) 3_455 .
F2 Sb1 F1 88.2(3) 2_565 2_565
F2 Sb1 F1 177.4(3) . 2_565
F2 Sb1 F1 91.6(3) 3_455 2_565
F1 Sb1 F1 90.8(2) . 2_565
F2 Sb1 F1 177.4(3) 2_565 3_455
F2 Sb1 F1 91.6(3) . 3_455
F2 Sb1 F1 88.2(3) 3_455 3_455
F1 Sb1 F1 90.7(2) . 3_455
F1 Sb1 F1 90.7(2) 2_565 3_455
N1 Ru1 N1 173.1(2) . 4_556
N1 Ru1 N1 78.9(2) . 6_556
N1 Ru1 N1 96.09(17) 4_556 6_556
N1 Ru1 N1 89.3(2) . 5_556
N1 Ru1 N1 96.09(17) 4_556 5_556
N1 Ru1 N1 96.09(17) 6_556 5_556
N1 Ru1 N1 96.08(17) . 3
N1 Ru1 N1 78.9(2) 4_556 3
N1 Ru1 N1 89.3(2) 6_556 3
N1 Ru1 N1 173.1(2) 5_556 3
N1 Ru1 N1 96.09(17) . 2
N1 Ru1 N1 89.3(2) 4_556 2
N1 Ru1 N1 173.1(2) 6_556 2
N1 Ru1 N1 78.9(2) 5_556 2
N1 Ru1 N1 96.09(17) 3 2

loop_
_geom_bond_atom_site_label_1
_geom_bond_atom_site_label_2
_geom_bond_distance
_geom_bond_site_symmetry_2
C1 N1 1.350(7) .
C1 C2 1.365(8) .
C1 H1 0.9300 .
C2 C3 1.356(10) .
C2 H2 0.9300 .
C3 C4 1.378(10) .
C3 H3 0.9300 .
C4 C5 1.382(8) .
C4 H4 0.9300 .
C5 N1 1.357(6) .
C5 C5 1.475(10) 6_556
N1 Ru1 2.053(4) .
F1 Sb1 1.851(5) .
F2 Sb1 1.847(6) .
Sb1 F2 1.847(6) 2_565
Sb1 F2 1.847(6) 3_455
Sb1 F1 1.851(5) 2_565
Sb1 F1 1.851(5) 3_455
Ru1 N1 2.053(4) 4_556
Ru1 N1 2.053(4) 6_556
Ru1 N1 2.053(4) 5_556
Ru1 N1 2.053(4) 3
Ru1 N1 2.053(4) 2
